data_7025254
loop_
_publ_author_name
'Djinovic, Vesna M.'
'Galanski, Markus'
'Arion, Vladimir B.'
'Keppler, Bernhard K.'

_publ_section_title
;
 Synthesis and structures of novel 1-methylcytosinato-bridged
 (ethylenediamine)platinum(II) and platinum(III) dinuclear complexes.
;
_journal_issue 15
_journal_name_full 'Dalton transactions (Cambridge, England : 2003)'
_journal_page_first 3633
_journal_page_last 3643
_journal_paper_doi 10.1039/b926133h
_journal_volume 39
_journal_year 2010
_chemical_formula_moiety '2(C14 H28 N10 O2 Pt2), 4(N O3), H O, 4(H2 O), 2(O)'
_chemical_formula_sum 'C28 H70 N24 O23 Pt4'
_chemical_formula_weight 1891.44
_chemical_name_common
;
Bis(ethane-1,2-diamine-1kappa$2!N,N',2kappa$2!N,N')bis(miu-1-
methylcytosinato-ka N3,N4)diplatinum(ii) dinitrate hydrate
;
_chemical_name_systematic
;
Bis(ethane-1,2-diamine-1kappa^2^N,N',2kappa^2^N,N')bis(miu-1-methylcytosinato-kappa^2^
N3,N4)diplatinum(II) dinitrate hydrate
;
_space_group_IT_number 15
_symmetry_cell_setting monoclinic
_symmetry_space_group_name_Hall '-C 2yc'
_symmetry_space_group_name_H-M 'C 1 2/c 1'
_atom_sites_solution_hydrogens geom
_atom_sites_solution_primary direct
_atom_sites_solution_secondary difmap
_audit_creation_method SHELXL-97
_cell_angle_alpha 90.00
_cell_angle_beta 132.070(6)
_cell_angle_gamma 90.00
_cell_formula_units_Z 4
_cell_length_a 25.8439(13)
_cell_length_b 16.1026(11)
_cell_length_c 18.3805(12)
_cell_measurement_reflns_used 486
_cell_measurement_temperature 100(2)
_cell_measurement_theta_max 23.8
_cell_measurement_theta_min 2.67
_cell_volume 5678.1(8)
_computing_structure_refinement 'SHELXL-97 (Sheldrick, 1997)'
_computing_structure_solution 'SHELXS-97 (Sheldrick, 1990)'
_diffrn_ambient_temperature 100(2)
_diffrn_measured_fraction_theta_full 0.999
_diffrn_measured_fraction_theta_max 0.999
_diffrn_radiation_monochromator graphite
_diffrn_radiation_source 'fine-focus sealed tube'
_diffrn_radiation_type MoK\a
_diffrn_radiation_wavelength 0.71073
_diffrn_reflns_av_R_equivalents 0.0812
_diffrn_reflns_av_sigmaI/netI 0.0217
_diffrn_reflns_limit_h_max 31
_diffrn_reflns_limit_h_min -31
_diffrn_reflns_limit_k_max 19
_diffrn_reflns_limit_k_min -19
_diffrn_reflns_limit_l_max 22
_diffrn_reflns_limit_l_min -22
_diffrn_reflns_number 170968
_diffrn_reflns_theta_full 26.00
_diffrn_reflns_theta_max 26.00
_diffrn_reflns_theta_min 2.53
_exptl_absorpt_coefficient_mu 9.918
_exptl_absorpt_correction_T_max 0.4371
_exptl_absorpt_correction_T_min 0.3588
_exptl_absorpt_correction_type multi-scan
_exptl_absorpt_process_details SADABS
_exptl_crystal_colour colorless
_exptl_crystal_density_diffrn 2.213
_exptl_crystal_density_method 'not measured'
_exptl_crystal_description block
_exptl_crystal_F_000 3608
_exptl_crystal_size_max 0.13
_exptl_crystal_size_mid 0.12
_exptl_crystal_size_min 0.10
_refine_diff_density_max 1.586
_refine_diff_density_min -1.422
_refine_diff_density_rms 0.143
_refine_ls_extinction_method none
_refine_ls_goodness_of_fit_ref 1.056
_refine_ls_hydrogen_treatment constr
_refine_ls_matrix_type full
_refine_ls_number_parameters 358
_refine_ls_number_reflns 5572
_refine_ls_number_restraints 19
_refine_ls_restrained_S_all 1.056
_refine_ls_R_factor_all 0.0300
_refine_ls_R_factor_gt 0.0212
_refine_ls_shift/su_max 0.001
_refine_ls_shift/su_mean 0.000
_refine_ls_structure_factor_coef Fsqd
_refine_ls_weighting_details 'calc w=1/[\s^2^(Fo^2^)+(0.0307P)^2^+25.1076P] where P=(Fo^2^+2Fc^2^)/3'
_refine_ls_weighting_scheme calc
_refine_ls_wR_factor_gt 0.0529
_refine_ls_wR_factor_ref 0.0565
_reflns_number_gt 4803
_reflns_number_total 5572
_reflns_threshold_expression >2sigma(I)
_cod_data_source_file b926133h.txt
_cod_data_source_block vedj016r
_cod_original_cell_volume 5678.1(6)
_cod_original_sg_symbol_H-M C2/c
_cod_database_code 7025254

loop_
_symmetry_equiv_pos_as_xyz
'x, y, z'
'-x, y, -z+1/2'
'x+1/2, y+1/2, z'
'-x+1/2, y+1/2, -z+1/2'
'-x, -y, -z'
'x, -y, z-1/2'
'-x+1/2, -y+1/2, -z'
'x+1/2, -y+1/2, z-1/2'

loop_
_atom_site_label
_atom_site_type_symbol
_atom_site_fract_x
_atom_site_fract_y
_atom_site_fract_z
_atom_site_U_iso_or_equiv
_atom_site_adp_type
_atom_site_occupancy
_atom_site_symmetry_multiplicity
_atom_site_calc_flag
_atom_site_refinement_flags
_atom_site_disorder_assembly
_atom_site_disorder_group
Pt1A Pt 0.203929(9) 0.271459(10) 0.200733(12) 0.01468(6) Uani 1 1 d . . .
O8A O 0.19848(18) 0.1455(2) 0.0775(2) 0.0238(7) Uani 1 1 d . . .
N1A N 0.1668(2) 0.2154(2) -0.0534(3) 0.0209(8) Uani 1 1 d . . .
N3A N 0.1958(2) 0.2858(2) 0.0828(3) 0.0169(8) Uani 1 1 d . . .
N9A N 0.1901(2) 0.4303(2) 0.0817(3) 0.0175(8) Uani 1 1 d . . .
H90A H 0.1752 0.4745 0.0442 0.021 Uiso 1 1 calc R . .
C2A C 0.1879(2) 0.2125(3) 0.0385(3) 0.0184(10) Uani 1 1 d . . .
C4A C 0.1843(2) 0.3612(3) 0.0396(3) 0.0161(9) Uani 1 1 d . . .
C5A C 0.1655(2) 0.3615(3) -0.0541(3) 0.0214(10) Uani 1 1 d . . .
H5A H 0.1593 0.4126 -0.0850 0.026 Uiso 1 1 calc R . .
C6A C 0.1569(2) 0.2894(3) -0.0973(3) 0.0221(10) Uani 1 1 d . . .
H6A H 0.1436 0.2898 -0.1596 0.026 Uiso 1 1 calc R . .
C7A C 0.1519(3) 0.1359(3) -0.1034(4) 0.0318(12) Uani 1 1 d . . .
H7A1 H 0.1395 0.1459 -0.1660 0.048 Uiso 1 1 calc R . .
H7A2 H 0.1129 0.1084 -0.1154 0.048 Uiso 1 1 calc R . .
H7A3 H 0.1932 0.1002 -0.0621 0.048 Uiso 1 1 calc R . .
N10A N 0.3011(2) 0.2190(2) 0.2924(3) 0.0221(9) Uani 1 1 d . . .
H10A H 0.3033 0.1779 0.2598 0.027 Uiso 1 1 calc R . .
H10B H 0.3339 0.2586 0.3121 0.027 Uiso 1 1 calc R . .
N11A N 0.2101(2) 0.2519(2) 0.3159(3) 0.0198(8) Uani 1 1 d . . .
H11A H 0.1921 0.2969 0.3234 0.024 Uiso 1 1 calc R . .
H11B H 0.1846 0.2058 0.3043 0.024 Uiso 1 1 calc R . .
C10A C 0.3162(3) 0.1832(3) 0.3797(3) 0.0231(10) Uani 1 1 d . . .
H10C H 0.3671 0.1794 0.4354 0.028 Uiso 1 1 calc R . .
H10D H 0.2962 0.1267 0.3646 0.028 Uiso 1 1 calc R . .
C11A C 0.2837(3) 0.2398(3) 0.4058(3) 0.0236(11) Uani 1 1 d . . .
H11C H 0.2868 0.2140 0.4576 0.028 Uiso 1 1 calc R . .
H11D H 0.3084 0.2938 0.4303 0.028 Uiso 1 1 calc R . .
Pt1B Pt 0.227012(9) 0.454482(10) 0.217656(12) 0.01464(6) Uani 1 1 d . . .
O8B O 0.14850(17) 0.57837(19) 0.2411(2) 0.0206(7) Uani 1 1 d . . .
N1B N 0.0389(2) 0.5297(2) 0.1418(3) 0.0200(8) Uani 1 1 d . . .
N3B N 0.12894(19) 0.4518(2) 0.1705(3) 0.0159(8) Uani 1 1 d . . .
N9B N 0.10670(19) 0.3149(2) 0.1171(3) 0.0176(8) Uani 1 1 d . . .
H90B H 0.0741 0.2803 0.0717 0.021 Uiso 1 1 calc R . .
C2B C 0.1077(2) 0.5222(3) 0.1869(3) 0.0177(10) Uani 1 1 d . . .
C4B C 0.0838(2) 0.3863(3) 0.1189(3) 0.0175(9) Uani 1 1 d . . .
C5B C 0.0117(2) 0.3980(3) 0.0688(3) 0.0219(10) Uani 1 1 d . . .
H5B H -0.0214 0.3560 0.0267 0.026 Uiso 1 1 calc R . .
C6B C -0.0086(2) 0.4679(3) 0.0816(4) 0.0262(11) Uani 1 1 d . . .
H6B H -0.0562 0.4754 0.0491 0.031 Uiso 1 1 calc R . .
C7B C 0.0165(3) 0.6065(3) 0.1551(4) 0.0317(12) Uani 1 1 d . . .
H7B1 H 0.0420 0.6142 0.2248 0.048 Uiso 1 1 calc R . .
H7B2 H -0.0336 0.6038 0.1179 0.048 Uiso 1 1 calc R . .
H7B3 H 0.0261 0.6533 0.1316 0.048 Uiso 1 1 calc R . .
N10B N 0.2745(2) 0.4821(2) 0.3587(3) 0.0203(8) Uani 1 1 d . . .
H10G H 0.2627 0.5350 0.3617 0.024 Uiso 1 1 calc R . .
H10H H 0.2598 0.4458 0.3802 0.024 Uiso 1 1 calc R . .
N11B N 0.3248(2) 0.4704(2) 0.2688(3) 0.0218(9) Uani 1 1 d . . .
H11H H 0.3441 0.4197 0.2758 0.026 Uiso 1 1 calc R . .
H11G H 0.3229 0.5016 0.2251 0.026 Uiso 1 1 calc R . .
C10B C 0.3514(2) 0.4759(3) 0.4224(3) 0.0246(11) Uani 1 1 d . . .
H10L H 0.3663 0.4171 0.4380 0.029 Uiso 1 1 calc R . .
H10M H 0.3753 0.5064 0.4845 0.029 Uiso 1 1 calc R . .
C11B C 0.3688(2) 0.5138(3) 0.3660(3) 0.0244(11) Uani 1 1 d . . .
H11L H 0.3584 0.5740 0.3565 0.029 Uiso 1 1 calc R . .
H11M H 0.4189 0.5062 0.4022 0.029 Uiso 1 1 calc R . .
N13 N 0.4660(2) 0.3261(2) 0.4142(3) 0.0330(10) Uiso 1 1 d D . .
O2 O 0.4084(7) 0.3165(7) 0.3287(10) 0.0351(12) Uiso 0.30 1 d PD A 1
O3 O 0.5097(9) 0.3730(7) 0.4205(15) 0.088(3) Uiso 0.30 1 d PD A 1
O4 O 0.4811(8) 0.2958(7) 0.4836(11) 0.0534(17) Uiso 0.30 1 d PD A 1
O2X O 0.4140(3) 0.3260(4) 0.3237(5) 0.0351(12) Uiso 0.70 1 d PD A 2
O3X O 0.5181(4) 0.3638(4) 0.4486(7) 0.088(3) Uiso 0.70 1 d PD A 2
O4X O 0.4607(3) 0.2856(4) 0.4671(5) 0.0534(17) Uiso 0.70 1 d PD A 2
N14 N 0.3382(4) 0.0985(3) 0.5976(4) 0.0471(15) Uani 1 1 d . . .
O5 O 0.3784(3) 0.1317(3) 0.6806(3) 0.0767(19) Uani 1 1 d . . .
O6 O 0.2739(3) 0.0972(3) 0.5508(4) 0.0565(13) Uani 1 1 d . . .
O7 O 0.3603(3) 0.0706(2) 0.5606(3) 0.0489(12) Uani 1 1 d . . .
O8 O 0.5265(8) 0.3467(7) 0.6559(9) 0.091(4) Uani 0.50 1 d P . .
O9 O 0.4180(5) 0.6412(6) 0.1227(6) 0.052(2) Uani 0.50 1 d P . .
O10 O 0.5000 0.2155(4) 0.7500 0.110(4) Uani 1 2 d S . .
H10E H 0.4629 0.1899 0.7288 0.132 Uiso 0.50 1 d PR . .
O11 O 0.4795(3) 0.5010(4) 0.2996(4) 0.0840(19) Uani 1 1 d . . .
H11E H 0.4892 0.4606 0.3376 0.101 Uiso 1 1 d R . .
H11F H 0.4771 0.5510 0.3137 0.101 Uiso 1 1 d R . .
O12 O 0.3297(3) 0.5891(2) 0.1563(4) 0.0502(12) Uani 1 1 d . . .
H12E H 0.2981 0.5912 0.0933 0.060 Uiso 1 1 d R . .
H12F H 0.3701 0.6093 0.1834 0.060 Uiso 1 1 d R . .

loop_
_atom_site_aniso_label
_atom_site_aniso_U_11
_atom_site_aniso_U_22
_atom_site_aniso_U_33
_atom_site_aniso_U_23
_atom_site_aniso_U_13
_atom_site_aniso_U_12
Pt1A 0.01577(10) 0.01191(9) 0.01449(9) 0.00030(6) 0.00937(8) 0.00068(6)
O8A 0.0302(19) 0.0159(17) 0.0231(17) 0.0012(14) 0.0170(16) 0.0037(14)
N1A 0.026(2) 0.018(2) 0.0157(19) -0.0025(16) 0.0126(18) 0.0003(17)
N3A 0.019(2) 0.0151(19) 0.0142(18) 0.0015(15) 0.0105(17) 0.0023(15)
N9A 0.019(2) 0.0134(19) 0.021(2) 0.0037(15) 0.0132(18) 0.0018(15)
C2A 0.017(2) 0.018(2) 0.020(2) -0.0027(19) 0.012(2) 0.0006(18)
C4A 0.009(2) 0.020(2) 0.018(2) 0.0020(18) 0.0081(19) 0.0007(17)
C5A 0.021(3) 0.020(3) 0.022(2) 0.0022(19) 0.015(2) 0.002(2)
C6A 0.022(3) 0.027(3) 0.019(2) 0.004(2) 0.014(2) 0.004(2)
C7A 0.046(3) 0.024(3) 0.028(3) -0.005(2) 0.026(3) 0.003(2)
N10A 0.028(2) 0.017(2) 0.024(2) 0.0045(16) 0.018(2) 0.0056(17)
N11A 0.024(2) 0.017(2) 0.020(2) 0.0002(16) 0.0152(19) 0.0006(16)
C10A 0.026(3) 0.018(2) 0.021(2) 0.007(2) 0.014(2) 0.003(2)
C11A 0.026(3) 0.021(3) 0.020(2) 0.004(2) 0.014(2) 0.003(2)
Pt1B 0.01286(10) 0.01202(9) 0.01581(9) -0.00063(6) 0.00828(8) -0.00046(6)
O8B 0.0215(18) 0.0152(17) 0.0239(17) -0.0030(13) 0.0148(16) -0.0017(14)
N1B 0.016(2) 0.020(2) 0.022(2) -0.0013(16) 0.0126(19) 0.0029(16)
N3B 0.016(2) 0.0133(19) 0.0175(19) 0.0008(15) 0.0110(17) 0.0008(15)
N9B 0.0147(19) 0.018(2) 0.0176(19) -0.0030(16) 0.0097(17) -0.0035(16)
C2B 0.020(2) 0.021(2) 0.014(2) 0.0029(18) 0.012(2) -0.0015(19)
C4B 0.019(2) 0.017(2) 0.017(2) 0.0008(18) 0.012(2) 0.0005(18)
C5B 0.015(2) 0.019(2) 0.024(2) -0.005(2) 0.010(2) -0.0049(19)
C6B 0.010(2) 0.036(3) 0.024(3) -0.002(2) 0.008(2) 0.001(2)
C7B 0.024(3) 0.032(3) 0.035(3) -0.002(2) 0.019(3) 0.006(2)
N10B 0.020(2) 0.016(2) 0.022(2) -0.0003(16) 0.0127(19) -0.0027(16)
N11B 0.017(2) 0.020(2) 0.025(2) -0.0003(17) 0.0129(19) -0.0003(16)
C10B 0.017(3) 0.026(3) 0.019(2) 0.001(2) 0.007(2) 0.004(2)
C11B 0.012(2) 0.026(3) 0.026(3) -0.004(2) 0.009(2) -0.005(2)
N14 0.098(5) 0.029(3) 0.053(3) 0.019(2) 0.067(4) 0.030(3)
O5 0.106(4) 0.093(4) 0.033(3) 0.016(3) 0.048(3) 0.061(3)
O6 0.095(4) 0.049(3) 0.074(3) 0.019(3) 0.077(3) 0.018(3)
O7 0.088(4) 0.031(2) 0.068(3) -0.012(2) 0.069(3) 0.000(2)
O8 0.178(14) 0.048(7) 0.079(8) -0.011(6) 0.099(10) -0.004(7)
O9 0.053(6) 0.058(6) 0.039(5) -0.003(4) 0.028(5) 0.004(5)
O10 0.177(10) 0.038(4) 0.039(4) 0.000 0.041(6) 0.000
O11 0.109(5) 0.093(4) 0.096(4) -0.041(4) 0.088(4) -0.045(4)
O12 0.069(3) 0.029(2) 0.088(4) 0.002(2) 0.067(3) 0.001(2)

loop_
_atom_type_symbol
_atom_type_description
_atom_type_scat_dispersion_real
_atom_type_scat_dispersion_imag
_atom_type_scat_source
C C 0.0033 0.0016 'International Tables Vol C Tables 4.2.6.8 and 6.1.1.4'
H H 0.0000 0.0000 'International Tables Vol C Tables 4.2.6.8 and 6.1.1.4'
N N 0.0061 0.0033 'International Tables Vol C Tables 4.2.6.8 and 6.1.1.4'
O O 0.0106 0.0060 'International Tables Vol C Tables 4.2.6.8 and 6.1.1.4'
Pt Pt -1.7033 8.3905 'International Tables Vol C Tables 4.2.6.8 and 6.1.1.4'

loop_
_geom_angle_atom_site_label_1
_geom_angle_atom_site_label_2
_geom_angle_atom_site_label_3
_geom_angle
N9B Pt1A N11A 92.10(15)
N9B Pt1A N10A 174.30(15)
N11A Pt1A N10A 83.23(15)
N9B Pt1A N3A 87.80(15)
N11A Pt1A N3A 177.43(15)
N10A Pt1A N3A 96.71(15)
N9B Pt1A Pt1B 78.16(11)
N11A Pt1A Pt1B 99.97(11)
N10A Pt1A Pt1B 105.82(12)
N3A Pt1A Pt1B 82.53(10)
C6A N1A C2A 121.0(4)
C6A N1A C7A 121.7(4)
C2A N1A C7A 117.2(4)
C4A N3A C2A 122.1(4)
C4A N3A Pt1A 122.9(3)
C2A N3A Pt1A 113.6(3)
C4A N9A Pt1B 131.8(3)
C4A N9A H90A 114.1
Pt1B N9A H90A 114.1
O8A C2A N3A 121.8(4)
O8A C2A N1A 119.7(4)
N3A C2A N1A 118.4(4)
N9A C4A N3A 121.1(4)
N9A C4A C5A 121.2(4)
N3A C4A C5A 117.6(4)
C6A C5A C4A 119.6(4)
C6A C5A H5A 120.2
C4A C5A H5A 120.2
C5A C6A N1A 121.1(4)
C5A C6A H6A 119.4
N1A C6A H6A 119.4
N1A C7A H7A1 109.5
N1A C7A H7A2 109.5
H7A1 C7A H7A2 109.5
N1A C7A H7A3 109.5
H7A1 C7A H7A3 109.5
H7A2 C7A H7A3 109.5
C10A N10A Pt1A 109.7(3)
C10A N10A H10A 109.7
Pt1A N10A H10A 109.7
C10A N10A H10B 109.7
Pt1A N10A H10B 109.7
H10A N10A H10B 108.2
C11A N11A Pt1A 109.3(3)
C11A N11A H11A 109.8
Pt1A N11A H11A 109.8
C11A N11A H11B 109.8
Pt1A N11A H11B 109.8
H11A N11A H11B 108.3
N10A C10A C11A 107.9(4)
N10A C10A H10C 110.1
C11A C10A H10C 110.1
N10A C10A H10D 110.1
C11A C10A H10D 110.1
H10C C10A H10D 108.4
N11A C11A C10A 107.2(4)
N11A C11A H11C 110.3
C10A C11A H11C 110.3
N11A C11A H11D 110.3
C10A C11A H11D 110.3
H11C C11A H11D 108.5
N9A Pt1B N11B 90.41(15)
N9A Pt1B N10B 173.56(15)
N11B Pt1B N10B 83.21(16)
N9A Pt1B N3B 92.68(15)
N11B Pt1B N3B 173.68(15)
N10B Pt1B N3B 93.61(15)
N9A Pt1B Pt1A 77.61(10)
N11B Pt1B Pt1A 105.79(11)
N10B Pt1B Pt1A 104.85(11)
N3B Pt1B Pt1A 80.28(10)
C2B N1B C6B 121.2(4)
C2B N1B C7B 118.2(4)
C6B N1B C7B 120.5(4)
C4B N3B C2B 120.2(4)
C4B N3B Pt1B 122.9(3)
C2B N3B Pt1B 116.7(3)
C4B N9B Pt1A 130.3(3)
C4B N9B H90B 114.8
Pt1A N9B H90B 114.8
O8B C2B N1B 119.0(4)
O8B C2B N3B 122.0(4)
N1B C2B N3B 119.0(4)
N9B C4B N3B 120.3(4)
N9B C4B C5B 121.1(4)
N3B C4B C5B 118.6(4)
C6B C5B C4B 119.7(4)
C6B C5B H5B 120.2
C4B C5B H5B 120.2
C5B C6B N1B 120.6(4)
C5B C6B H6B 119.7
N1B C6B H6B 119.7
N1B C7B H7B1 109.5
N1B C7B H7B2 109.5
H7B1 C7B H7B2 109.5
N1B C7B H7B3 109.5
H7B1 C7B H7B3 109.5
H7B2 C7B H7B3 109.5
C10B N10B Pt1B 109.6(3)
C10B N10B H10G 109.7
Pt1B N10B H10G 109.7
C10B N10B H10H 109.7
Pt1B N10B H10H 109.7
H10G N10B H10H 108.2
C11B N11B Pt1B 108.8(3)
C11B N11B H11H 109.9
Pt1B N11B H11H 109.9
C11B N11B H11G 109.9
Pt1B N11B H11G 109.9
H11H N11B H11G 108.3
N10B C10B C11B 106.7(4)
N10B C10B H10L 110.4
C11B C10B H10L 110.4
N10B C10B H10M 110.4
C11B C10B H10M 110.4
H10L C10B H10M 108.6
N11B C11B C10B 107.1(4)
N11B C11B H11L 110.3
C10B C11B H11L 110.3
N11B C11B H11M 110.3
C10B C11B H11M 110.3
H11L C11B H11M 108.6
O4 N13 O3X 101.7(10)
O3X N13 O4X 121.5(6)
O4 N13 O2 124.6(12)
O3X N13 O2 133.8(10)
O4X N13 O2 104.7(10)
O4 N13 O2X 136.6(10)
O3X N13 O2X 121.7(6)
O4X N13 O2X 116.8(6)
O4 N13 O3 121.0(12)
O4X N13 O3 140.9(10)
O2 N13 O3 114.4(11)
O2X N13 O3 102.4(11)
O7 N14 O5 121.0(7)
O7 N14 O6 120.3(6)
O5 N14 O6 118.6(5)
H11E O11 H11F 120.3
H12E O12 H12F 116.9

loop_
_geom_bond_atom_site_label_1
_geom_bond_atom_site_label_2
_geom_bond_distance
Pt1A N9B 1.998(4)
Pt1A N11A 2.037(4)
Pt1A N10A 2.046(4)
Pt1A N3A 2.047(4)
Pt1A Pt1B 2.9816(3)
O8A C2A 1.221(5)
N1A C6A 1.364(6)
N1A C2A 1.385(6)
N1A C7A 1.468(6)
N3A C4A 1.369(6)
N3A C2A 1.370(6)
N9A C4A 1.307(6)
N9A Pt1B 2.027(4)
N9A H90A 0.8800
C4A C5A 1.442(6)
C5A C6A 1.338(7)
C5A H5A 0.9500
C6A H6A 0.9500
C7A H7A1 0.9800
C7A H7A2 0.9800
C7A H7A3 0.9800
N10A C10A 1.490(6)
N10A H10A 0.9200
N10A H10B 0.9200
N11A C11A 1.474(6)
N11A H11A 0.9200
N11A H11B 0.9200
C10A C11A 1.518(7)
C10A H10C 0.9900
C10A H10D 0.9900
C11A H11C 0.9900
C11A H11D 0.9900
Pt1B N11B 2.039(4)
Pt1B N10B 2.039(4)
Pt1B N3B 2.058(4)
O8B C2B 1.231(5)
N1B C2B 1.372(6)
N1B C6B 1.379(6)
N1B C7B 1.454(6)
N3B C4B 1.374(6)
N3B C2B 1.379(6)
N9B C4B 1.304(6)
N9B H90B 0.8800
C4B C5B 1.433(6)
C5B C6B 1.327(7)
C5B H5B 0.9500
C6B H6B 0.9500
C7B H7B1 0.9800
C7B H7B2 0.9800
C7B H7B3 0.9800
N10B C10B 1.486(6)
N10B H10G 0.9200
N10B H10H 0.9200
N11B C11B 1.501(6)
N11B H11H 0.9200
N11B H11G 0.9200
C10B C11B 1.507(7)
C10B H10L 0.9900
C10B H10M 0.9900
C11B H11L 0.9900
C11B H11M 0.9900
N13 O4 1.162(14)
N13 O3X 1.201(9)
N13 O4X 1.252(8)
N13 O2 1.255(15)
N13 O2X 1.256(8)
N13 O3 1.298(15)
N14 O7 1.230(6)
N14 O5 1.252(7)
N14 O6 1.259(7)
O10 H10E 0.8599
O11 H11E 0.8594
O11 H11F 0.8603
O12 H12E 0.8607
O12 H12F 0.8634

loop_
_geom_torsion_atom_site_label_1
_geom_torsion_atom_site_label_2
_geom_torsion_atom_site_label_3
_geom_torsion_atom_site_label_4
_geom_torsion
N9B Pt1A N3A C4A 60.9(4)
N10A Pt1A N3A C4A -122.6(3)
Pt1B Pt1A N3A C4A -17.5(3)
N9B Pt1A N3A C2A -105.8(3)
N10A Pt1A N3A C2A 70.7(3)
Pt1B Pt1A N3A C2A 175.8(3)
C4A N3A C2A O8A 179.7(4)
Pt1A N3A C2A O8A -13.4(6)
C4A N3A C2A N1A -0.8(6)
Pt1A N3A C2A N1A 166.0(3)
C6A N1A C2A O8A -177.8(4)
C7A N1A C2A O8A 5.5(7)
C6A N1A C2A N3A 2.8(7)
C7A N1A C2A N3A -173.9(4)
Pt1B N9A C4A N3A 9.4(6)
Pt1B N9A C4A C5A -170.7(3)
C2A N3A C4A N9A 177.9(4)
Pt1A N3A C4A N9A 12.2(6)
C2A N3A C4A C5A -2.0(6)
Pt1A N3A C4A C5A -167.6(3)
N9A C4A C5A C6A -176.9(4)
N3A C4A C5A C6A 3.0(6)
C4A C5A C6A N1A -1.2(7)
C2A N1A C6A C5A -1.8(7)
C7A N1A C6A C5A 174.8(5)
N11A Pt1A N10A C10A 10.1(3)
N3A Pt1A N10A C10A -167.3(3)
Pt1B Pt1A N10A C10A 108.6(3)
N9B Pt1A N11A C11A -164.6(3)
N10A Pt1A N11A C11A 18.7(3)
Pt1B Pt1A N11A C11A -86.3(3)
Pt1A N10A C10A C11A -36.1(4)
Pt1A N11A C11A C10A -43.1(4)
N10A C10A C11A N11A 52.0(5)
C4A N9A Pt1B N11B 89.2(4)
C4A N9A Pt1B N3B -96.4(4)
C4A N9A Pt1B Pt1A -16.9(4)
N9B Pt1A Pt1B N9A -75.68(15)
N11A Pt1A Pt1B N9A -165.75(16)
N10A Pt1A Pt1B N9A 108.54(15)
N3A Pt1A Pt1B N9A 13.64(15)
N9B Pt1A Pt1B N11B -162.55(16)
N11A Pt1A Pt1B N11B 107.38(16)
N10A Pt1A Pt1B N11B 21.66(16)
N3A Pt1A Pt1B N11B -73.24(16)
N9B Pt1A Pt1B N10B 110.44(15)
N11A Pt1A Pt1B N10B 20.37(16)
N10A Pt1A Pt1B N10B -65.34(16)
N3A Pt1A Pt1B N10B -160.24(16)
N9B Pt1A Pt1B N3B 19.26(15)
N11A Pt1A Pt1B N3B -70.81(15)
N10A Pt1A Pt1B N3B -156.52(15)
N3A Pt1A Pt1B N3B 108.58(15)
N9A Pt1B N3B C4B 53.0(3)
N10B Pt1B N3B C4B -128.4(3)
Pt1A Pt1B N3B C4B -23.9(3)
N9A Pt1B N3B C2B -122.5(3)
N10B Pt1B N3B C2B 56.1(3)
Pt1A Pt1B N3B C2B 160.6(3)
N11A Pt1A N9B C4B 75.3(4)
N3A Pt1A N9B C4B -107.3(4)
Pt1B Pt1A N9B C4B -24.5(4)
C6B N1B C2B O8B -179.0(4)
C7B N1B C2B O8B 3.9(6)
C6B N1B C2B N3B 0.8(6)
C7B N1B C2B N3B -176.3(4)
C4B N3B C2B O8B 172.4(4)
Pt1B N3B C2B O8B -11.9(5)
C4B N3B C2B N1B -7.4(6)
Pt1B N3B C2B N1B 168.3(3)
Pt1A N9B C4B N3B 14.5(6)
Pt1A N9B C4B C5B -164.6(3)
C2B N3B C4B N9B -168.6(4)
Pt1B N3B C4B N9B 16.0(6)
C2B N3B C4B C5B 10.5(6)
Pt1B N3B C4B C5B -164.9(3)
N9B C4B C5B C6B 171.9(5)
N3B C4B C5B C6B -7.2(7)
C4B C5B C6B N1B 0.8(7)
C2B N1B C6B C5B 2.5(7)
C7B N1B C6B C5B 179.5(5)
N11B Pt1B N10B C10B -14.7(3)
N3B Pt1B N10B C10B 170.8(3)
Pt1A Pt1B N10B C10B 89.9(3)
N9A Pt1B N11B C11B 164.2(3)
N10B Pt1B N11B C11B -15.0(3)
Pt1A Pt1B N11B C11B -118.6(3)
Pt1B N10B C10B C11B 41.2(4)
Pt1B N11B C11B C10B 41.5(4)
N10B C10B C11B N11B -54.1(5)
